data_7007319
loop_
_publ_author_name
'Coronado, Eugenio'
'Gal\'an-Mascar\'os, Jos\'e Ram\'on'
'Mart\'i-Gastaldo, Carlos'
'Mart\'inez, Ana Murcia'

_publ_section_title
;
 Heptacoordinated Mn(II) in oxalate-based bimetallic 2D magnets:
 synthesis and characterisation of [Mn(L)6][Mn(CH3OH)M(III)(ox)3]2
 (M(III) = Cr, Rh; ox = oxalate dianion; L = H2O, CH3OH).
;
_journal_issue 27
_journal_name_full 'Dalton transactions (Cambridge, England : 2003)'
_journal_page_first 3294
_journal_page_last 3299
_journal_paper_doi 10.1039/b603504c
_journal_year 2006
_chemical_formula_sum 'C20 H39 Mn3 O35.5 Rh2'
_chemical_formula_weight 1218.15
_chemical_name_systematic
;
?
;
_space_group_IT_number 14
_symmetry_cell_setting monoclinic
_symmetry_space_group_name_Hall '-P 2yn'
_symmetry_space_group_name_H-M 'P 1 21/n 1'
_atom_sites_solution_hydrogens geom
_atom_sites_solution_primary direct
_atom_sites_solution_secondary difmap
_audit_creation_method SHELXL-97
_cell_angle_alpha 90.00
_cell_angle_beta 105.3560(7)
_cell_angle_gamma 90.00
_cell_formula_units_Z 2
_cell_length_a 9.5140(1)
_cell_length_b 16.0720(3)
_cell_length_c 14.9480(2)
_cell_measurement_reflns_used 4953
_cell_measurement_temperature 293(2)
_cell_measurement_theta_max 27.48
_cell_measurement_theta_min 4.00
_cell_volume 2204.08(6)
_computing_cell_refinement 'Nonius DENZO'
_computing_data_collection 'Nonius COLLECT'
_computing_data_reduction 'Nonius DENZO'
_computing_molecular_graphics 'CrystalMaker 7.0.3'
_computing_publication_material SHELXL-97
_computing_structure_refinement 'SHELXL-97 (Sheldrick, 1997)'
_computing_structure_solution 'SIR97 (Giacovazzo et al., 1997)'
_diffrn_ambient_temperature 293(2)
_diffrn_measured_fraction_theta_full 0.979
_diffrn_measured_fraction_theta_max 0.979
_diffrn_measurement_device_type 'NONIUS Kappa CCD'
_diffrn_measurement_method 'phi\omega scans'
_diffrn_radiation_monochromator graphite
_diffrn_radiation_source 'fine-focus sealed tube'
_diffrn_radiation_type MoK\a
_diffrn_radiation_wavelength 0.71073
_diffrn_reflns_av_R_equivalents 0.0000
_diffrn_reflns_av_sigmaI/netI 0.0370
_diffrn_reflns_limit_h_max 12
_diffrn_reflns_limit_h_min 0
_diffrn_reflns_limit_k_max 20
_diffrn_reflns_limit_k_min 0
_diffrn_reflns_limit_l_max 18
_diffrn_reflns_limit_l_min -19
_diffrn_reflns_number 4953
_diffrn_reflns_theta_full 27.48
_diffrn_reflns_theta_max 27.48
_diffrn_reflns_theta_min 4.00
_diffrn_standards_number 0
_exptl_absorpt_coefficient_mu 1.674
_exptl_absorpt_correction_T_max 0.982
_exptl_absorpt_correction_T_min 0.977
_exptl_absorpt_correction_type multi-scan
_exptl_absorpt_process_details
;
multi-scan from symmetry-related measurements
Sortav (Blessing 1995)
;
_exptl_crystal_colour orange
_exptl_crystal_density_diffrn 1.835
_exptl_crystal_density_method 'not measured'
_exptl_crystal_description 'square prism'
_exptl_crystal_F_000 1216
_exptl_crystal_size_max 0.32
_exptl_crystal_size_mid 0.28
_exptl_crystal_size_min 0.26
_refine_diff_density_max 2.006
_refine_diff_density_min -0.896
_refine_diff_density_rms 0.154
_refine_ls_extinction_method none
_refine_ls_goodness_of_fit_ref 1.012
_refine_ls_hydrogen_treatment constr
_refine_ls_matrix_type full
_refine_ls_number_parameters 263
_refine_ls_number_reflns 4953
_refine_ls_number_restraints 0
_refine_ls_restrained_S_all 1.012
_refine_ls_R_factor_all 0.0673
_refine_ls_R_factor_gt 0.0486
_refine_ls_shift/su_max 0.019
_refine_ls_shift/su_mean 0.002
_refine_ls_structure_factor_coef Fsqd
_refine_ls_weighting_details 'calc w=1/[\s^2^(Fo^2^)+(0.0889P)^2^+5.5400P] where P=(Fo^2^+2Fc^2^)/3'
_refine_ls_weighting_scheme calc
_refine_ls_wR_factor_gt 0.1300
_refine_ls_wR_factor_ref 0.1410
_reflns_number_gt 3893
_reflns_number_total 4953
_reflns_threshold_expression >2sigma(I)
_cod_data_source_file b603504c.txt
_cod_data_source_block 3
_cod_depositor_comments
;
The following automatic conversions were performed:
'_symmetry_cell_setting' value 'Monoclinic' changed to 'monoclinic'
according to '/home/saulius/struct/CIF-dictionaries/cif_core.dic'
dictionary named 'cif_core.dic' version 2.4.1 from 2010-06-29.

Automatic conversion script
Id: cif_fix_enum 1527 2010-12-29 10:47:43Z saulius 
;
_cod_original_sg_symbol_H-M 'P 21/n'
_cod_original_formula_sum 'C20 H39 Mn3 O35.50 Rh2'
_cod_database_code 7007319

loop_
_symmetry_equiv_pos_as_xyz
'x, y, z'
'-x+1/2, y+1/2, -z+1/2'
'-x, -y, -z'
'x-1/2, -y-1/2, z-1/2'

loop_
_atom_site_label
_atom_site_type_symbol
_atom_site_fract_x
_atom_site_fract_y
_atom_site_fract_z
_atom_site_U_iso_or_equiv
_atom_site_adp_type
_atom_site_occupancy
_atom_site_symmetry_multiplicity
_atom_site_calc_flag
_atom_site_refinement_flags
_atom_site_disorder_assembly
_atom_site_disorder_group
Rh1 Rh -0.01177(4) 0.21904(2) 0.23568(2) 0.01865(13) Uani 1 1 d . . .
Mn1 Mn 0.45356(7) 0.05424(4) 0.16591(5) 0.02062(18) Uani 1 1 d . . .
Mn3 Mn 0.5000 0.5000 0.0000 0.0291(3) Uani 1 2 d S . .
O1 O 0.1370(3) 0.2378(2) 0.1647(2) 0.0219(7) Uani 1 1 d . . .
O2 O 0.1058(4) 0.1154(2) 0.2805(2) 0.0252(7) Uani 1 1 d . . .
O3 O -0.1439(3) 0.1488(2) 0.1358(2) 0.0243(7) Uani 1 1 d . . .
O4 O -0.1664(3) 0.1969(2) 0.3043(2) 0.0218(7) Uani 1 1 d . . .
O5 O -0.1150(3) 0.3271(2) 0.1919(2) 0.0253(7) Uani 1 1 d . . .
O6 O 0.1121(3) 0.29062(19) 0.3360(2) 0.0227(7) Uani 1 1 d . . .
O7 O -0.3521(3) 0.0776(2) 0.1134(2) 0.0247(7) Uani 1 1 d . . .
O8 O -0.3854(3) 0.1372(2) 0.2751(2) 0.0248(7) Uani 1 1 d . . .
O9 O 0.3342(3) 0.1747(2) 0.1422(2) 0.0234(7) Uani 1 1 d . . .
O10 O 0.2974(4) 0.0496(2) 0.2546(3) 0.0308(8) Uani 1 1 d . . .
O11 O -0.0928(3) 0.4612(2) 0.2311(2) 0.0277(7) Uani 1 1 d . . .
O12 O 0.1358(4) 0.4247(2) 0.3744(2) 0.0281(7) Uani 1 1 d . . .
O13 O 0.3487(4) 0.0517(2) 0.0128(2) 0.0289(7) Uani 1 1 d . . .
O21 O 0.3792(4) 0.5076(3) -0.1438(3) 0.0392(9) Uani 1 1 d . . .
O22 O 0.4837(5) 0.3658(3) -0.0180(3) 0.0439(10) Uani 1 1 d . . .
O23 O 0.3023(6) 0.5024(4) 0.0446(4) 0.0677(15) Uani 1 1 d . . .
C1 C 0.2308(5) 0.1796(3) 0.1775(3) 0.0188(9) Uani 1 1 d . . .
C2 C 0.2114(5) 0.1078(3) 0.2422(3) 0.0222(9) Uani 1 1 d . . .
C3 C -0.2559(5) 0.1245(3) 0.1596(3) 0.0207(9) Uani 1 1 d . . .
C4 C -0.2732(5) 0.1550(3) 0.2541(3) 0.0198(9) Uani 1 1 d . . .
C5 C -0.0543(5) 0.3875(3) 0.2422(3) 0.0223(9) Uani 1 1 d . . .
C6 C 0.0770(5) 0.3672(3) 0.3248(3) 0.0222(9) Uani 1 1 d . . .
C13 C 0.3134(7) 0.1163(4) -0.0525(4) 0.0429(14) Uani 1 1 d . . .
H131 H 0.2681 0.0935 -0.1126 0.064 Uiso 1 1 calc . . .
H132 H 0.4006 0.1454 -0.0546 0.064 Uiso 1 1 calc . . .
H133 H 0.2473 0.1542 -0.0350 0.064 Uiso 1 1 calc . . .
C22 C 0.5590(8) 0.2987(4) 0.0358(4) 0.0470(15) Uani 1 1 d . . .
H221 H 0.5240 0.2470 0.0060 0.070 Uiso 1 1 calc . . .
H222 H 0.5423 0.3000 0.0964 0.070 Uiso 1 1 calc . . .
H223 H 0.6615 0.3037 0.0415 0.070 Uiso 1 1 calc . . .
C23 C 0.1912(15) 0.4457(13) 0.0357(14) 0.162(7) Uani 1 1 d . . .
H231 H 0.1164 0.4690 0.0603 0.242 Uiso 1 1 calc . . .
H232 H 0.2285 0.3960 0.0693 0.242 Uiso 1 1 calc . . .
H233 H 0.1513 0.4325 -0.0287 0.242 Uiso 1 1 calc . . .
O101 O 0.5060(7) 0.4358(4) 0.2726(4) 0.0766(16) Uiso 1 1 d . A 1
C101 C 0.4380(13) 0.3578(8) 0.2630(8) 0.102(3) Uiso 1 1 d . A 1
O102 O 0.0383(12) 0.0226(7) 0.0768(8) 0.068(3) Uiso 0.50 1 d P B 2
O103 O 0.0000 0.0000 0.0000 0.080(5) Uiso 0.50 2 d SP . .

loop_
_atom_site_aniso_label
_atom_site_aniso_U_11
_atom_site_aniso_U_22
_atom_site_aniso_U_33
_atom_site_aniso_U_23
_atom_site_aniso_U_13
_atom_site_aniso_U_12
Rh1 0.01531(19) 0.0177(2) 0.0235(2) -0.00295(13) 0.00623(13) -0.00159(12)
Mn1 0.0166(3) 0.0184(4) 0.0266(4) -0.0012(3) 0.0052(3) 0.0007(3)
Mn3 0.0292(6) 0.0297(6) 0.0255(5) 0.0018(4) 0.0018(4) 0.0050(4)
O1 0.0200(15) 0.0213(16) 0.0261(17) 0.0031(13) 0.0088(13) 0.0009(13)
O2 0.0270(17) 0.0198(16) 0.0343(18) 0.0012(13) 0.0180(14) -0.0006(13)
O3 0.0222(16) 0.0270(17) 0.0255(17) -0.0062(13) 0.0094(13) -0.0023(13)
O4 0.0183(15) 0.0222(16) 0.0252(16) -0.0074(13) 0.0064(13) -0.0036(13)
O5 0.0183(15) 0.0244(17) 0.0297(18) -0.0032(14) 0.0005(13) -0.0001(13)
O6 0.0194(16) 0.0200(16) 0.0263(17) -0.0014(12) 0.0017(13) -0.0019(12)
O7 0.0221(16) 0.0234(17) 0.0284(17) -0.0077(13) 0.0065(13) -0.0046(13)
O8 0.0183(15) 0.0276(17) 0.0303(18) -0.0058(14) 0.0096(13) -0.0019(13)
O9 0.0203(15) 0.0216(17) 0.0313(17) -0.0005(13) 0.0123(13) 0.0009(13)
O10 0.0347(19) 0.0231(18) 0.040(2) 0.0075(14) 0.0198(16) 0.0085(15)
O11 0.0215(16) 0.0203(17) 0.038(2) 0.0014(14) 0.0022(14) 0.0023(13)
O12 0.0266(17) 0.0220(17) 0.0308(18) -0.0030(14) -0.0013(14) -0.0031(14)
O13 0.0328(18) 0.0233(17) 0.0278(18) -0.0006(13) 0.0030(14) 0.0022(14)
O21 0.036(2) 0.042(2) 0.035(2) 0.0010(17) 0.0017(16) 0.0051(17)
O22 0.048(2) 0.035(2) 0.037(2) -0.0017(17) -0.0084(18) 0.0051(18)
O23 0.047(3) 0.081(4) 0.083(4) 0.011(3) 0.030(3) 0.008(3)
C1 0.018(2) 0.018(2) 0.019(2) -0.0033(16) 0.0020(17) -0.0026(17)
C2 0.026(2) 0.017(2) 0.024(2) -0.0036(17) 0.0073(18) -0.0042(18)
C3 0.020(2) 0.018(2) 0.024(2) -0.0028(17) 0.0057(17) 0.0015(17)
C4 0.018(2) 0.016(2) 0.025(2) -0.0003(17) 0.0057(17) 0.0030(16)
C5 0.017(2) 0.024(2) 0.028(2) -0.0029(19) 0.0088(18) -0.0013(18)
C6 0.019(2) 0.023(2) 0.026(2) -0.0014(18) 0.0093(18) -0.0038(18)
C13 0.061(4) 0.033(3) 0.034(3) 0.002(2) 0.012(3) 0.006(3)
C22 0.055(4) 0.039(3) 0.038(3) -0.001(3) -0.003(3) 0.001(3)
C23 0.080(8) 0.218(18) 0.194(17) -0.083(14) 0.050(10) -0.043(10)

loop_
_atom_type_symbol
_atom_type_description
_atom_type_scat_dispersion_real
_atom_type_scat_dispersion_imag
_atom_type_scat_source
Rh Rh -1.1178 0.9187 'International Tables Vol C Tables 4.2.6.8 and 6.1.1.4'
Mn Mn 0.3368 0.7283 'International Tables Vol C Tables 4.2.6.8 and 6.1.1.4'
C C 0.0033 0.0016 'International Tables Vol C Tables 4.2.6.8 and 6.1.1.4'
H H 0.0000 0.0000 'International Tables Vol C Tables 4.2.6.8 and 6.1.1.4'
O O 0.0106 0.0060 'International Tables Vol C Tables 4.2.6.8 and 6.1.1.4'

loop_
_geom_angle_atom_site_label_1
_geom_angle_atom_site_label_2
_geom_angle_atom_site_label_3
_geom_angle
_geom_angle_site_symmetry_1
_geom_angle_site_symmetry_3
_geom_angle_publ_flag
O1 Rh1 O6 87.25(13) . . ?
O1 Rh1 O5 92.86(13) . . ?
O6 Rh1 O5 83.56(13) . . ?
O1 Rh1 O2 83.85(13) . . ?
O6 Rh1 O2 93.50(13) . . ?
O5 Rh1 O2 175.71(13) . . ?
O1 Rh1 O3 94.66(13) . . ?
O6 Rh1 O3 177.67(13) . . ?
O5 Rh1 O3 94.99(13) . . ?
O2 Rh1 O3 88.04(13) . . ?
O1 Rh1 O4 177.95(12) . . ?
O6 Rh1 O4 94.79(13) . . ?
O5 Rh1 O4 87.67(13) . . ?
O2 Rh1 O4 95.71(13) . . ?
O3 Rh1 O4 83.32(12) . . ?
O7 Mn1 O9 103.52(12) 1_655 . ?
O7 Mn1 O10 163.49(14) 1_655 . ?
O9 Mn1 O10 74.49(12) . . ?
O7 Mn1 O13 80.19(13) 1_655 . ?
O9 Mn1 O13 77.49(12) . . ?
O10 Mn1 O13 114.72(14) . . ?
O7 Mn1 O12 110.47(13) 1_655 2_545 ?
O9 Mn1 O12 128.06(12) . 2_545 ?
O10 Mn1 O12 82.27(13) . 2_545 ?
O13 Mn1 O12 71.21(12) . 2_545 ?
O7 Mn1 O11 87.75(12) 1_655 2_545 ?
O9 Mn1 O11 148.44(12) . 2_545 ?
O10 Mn1 O11 86.37(13) . 2_545 ?
O13 Mn1 O11 133.93(13) . 2_545 ?
O12 Mn1 O11 71.95(12) 2_545 2_545 ?
O7 Mn1 O8 72.38(11) 1_655 1_655 ?
O9 Mn1 O8 80.05(12) . 1_655 ?
O10 Mn1 O8 91.20(13) . 1_655 ?
O13 Mn1 O8 139.07(13) . 1_655 ?
O12 Mn1 O8 147.03(12) 2_545 1_655 ?
O11 Mn1 O8 75.42(12) 2_545 1_655 ?
O21 Mn3 O21 180.0 . 3_665 ?
O21 Mn3 O23 88.35(19) . 3_665 ?
O21 Mn3 O23 91.65(19) 3_665 3_665 ?
O21 Mn3 O23 91.65(19) . . ?
O21 Mn3 O23 88.35(19) 3_665 . ?
O23 Mn3 O23 180.0 3_665 . ?
O21 Mn3 O22 86.05(14) . . ?
O21 Mn3 O22 93.95(14) 3_665 . ?
O23 Mn3 O22 89.1(2) 3_665 . ?
O23 Mn3 O22 90.9(2) . . ?
O21 Mn3 O22 93.95(14) . 3_665 ?
O21 Mn3 O22 86.05(14) 3_665 3_665 ?
O23 Mn3 O22 90.9(2) 3_665 3_665 ?
O23 Mn3 O22 89.1(2) . 3_665 ?
O22 Mn3 O22 180.0 . 3_665 ?
C1 O1 Rh1 112.1(3) . . ?
C2 O2 Rh1 111.0(3) . . ?
C3 O3 Rh1 111.6(3) . . ?
C4 O4 Rh1 111.3(3) . . ?
C5 O5 Rh1 111.1(3) . . ?
C6 O6 Rh1 112.0(3) . . ?
C3 O7 Mn1 117.7(3) . 1_455 ?
C4 O8 Mn1 114.2(3) . 1_455 ?
C1 O9 Mn1 114.7(3) . . ?
C2 O10 Mn1 114.0(3) . . ?
C5 O11 Mn1 115.8(3) . 2 ?
C6 O12 Mn1 116.9(3) . 2 ?
C13 O13 Mn1 131.0(3) . . ?
C22 O22 Mn3 132.4(3) . . ?
C23 O23 Mn3 132.0(8) . . ?
O9 C1 O1 126.0(4) . . ?
O9 C1 C2 117.4(4) . . ?
O1 C1 C2 116.6(4) . . ?
O10 C2 O2 125.0(4) . . ?
O10 C2 C1 118.6(4) . . ?
O2 C2 C1 116.4(4) . . ?
O7 C3 O3 125.4(4) . . ?
O7 C3 C4 117.3(4) . . ?
O3 C3 C4 117.3(4) . . ?
O8 C4 O4 125.6(4) . . ?
O8 C4 C3 118.1(4) . . ?
O4 C4 C3 116.2(4) . . ?
O11 C5 O5 125.5(4) . . ?
O11 C5 C6 117.3(4) . . ?
O5 C5 C6 117.3(4) . . ?
O12 C6 O6 126.0(4) . . ?
O12 C6 C5 118.0(4) . . ?
O6 C6 C5 116.0(4) . . ?
O13 C13 H131 109.5 . . ?
O13 C13 H132 109.5 . . ?
H131 C13 H132 109.5 . . ?
O13 C13 H133 109.5 . . ?
H131 C13 H133 109.5 . . ?
H132 C13 H133 109.5 . . ?
O22 C22 H221 109.5 . . ?
O22 C22 H222 109.5 . . ?
H221 C22 H222 109.5 . . ?
O22 C22 H223 109.5 . . ?
H221 C22 H223 109.5 . . ?
H222 C22 H223 109.5 . . ?
O23 C23 H231 109.5 . . ?
O23 C23 H232 109.5 . . ?
H231 C23 H232 109.5 . . ?
O23 C23 H233 109.5 . . ?
H231 C23 H233 109.5 . . ?
H232 C23 H233 109.5 . . ?
O102 O103 O102 179.997(2) 3 . ?

loop_
_geom_bond_atom_site_label_1
_geom_bond_atom_site_label_2
_geom_bond_distance
_geom_bond_site_symmetry_2
_geom_bond_publ_flag
Rh1 O1 2.004(3) . ?
Rh1 O6 2.006(3) . ?
Rh1 O5 2.017(3) . ?
Rh1 O2 2.020(3) . ?
Rh1 O3 2.022(3) . ?
Rh1 O4 2.035(3) . ?
Mn1 O7 2.223(3) 1_655 ?
Mn1 O9 2.226(3) . ?
Mn1 O10 2.239(3) . ?
Mn1 O13 2.242(4) . ?
Mn1 O12 2.269(3) 2_545 ?
Mn1 O11 2.297(3) 2_545 ?
Mn1 O8 2.337(3) 1_655 ?
Mn3 O21 2.155(4) . ?
Mn3 O21 2.155(4) 3_665 ?
Mn3 O23 2.156(5) 3_665 ?
Mn3 O23 2.156(5) . ?
Mn3 O22 2.174(4) . ?
Mn3 O22 2.174(4) 3_665 ?
O1 C1 1.272(6) . ?
O2 C2 1.287(6) . ?
O3 C3 1.271(5) . ?
O4 C4 1.283(5) . ?
O5 C5 1.270(6) . ?
O6 C6 1.275(6) . ?
O7 C3 1.244(5) . ?
O7 Mn1 2.224(3) 1_455 ?
O8 C4 1.224(5) . ?
O8 Mn1 2.337(3) 1_455 ?
O9 C1 1.235(5) . ?
O10 C2 1.225(6) . ?
O11 C5 1.238(6) . ?
O11 Mn1 2.297(3) 2 ?
O12 C6 1.224(6) . ?
O12 Mn1 2.269(3) 2 ?
O13 C13 1.404(7) . ?
O22 C22 1.421(7) . ?
O23 C23 1.375(16) . ?
C1 C2 1.547(6) . ?
C3 C4 1.544(6) . ?
C5 C6 1.540(7) . ?
C13 H131 0.9600 . ?
C13 H132 0.9600 . ?
C13 H133 0.9600 . ?
C22 H221 0.9600 . ?
C22 H222 0.9600 . ?
C22 H223 0.9600 . ?
C23 H231 0.9600 . ?
C23 H232 0.9601 . ?
C23 H233 0.9600 . ?
O101 C101 1.400(14) . ?
O102 O103 1.167(12) . ?
O103 O102 1.167(12) 3 ?
